data_1518887
loop_
_publ_author_name
'Mark D. Young'
'Qiang Zhang'
'Hong-Cai Zhou'

_publ_section_title
;
 Metal-organic polyhedra constructed from dinuclear ruthenium paddlewheels
;
_journal_name_full 'Inorganica Chimica Acta'
_journal_page_first 216
_journal_page_last 220
_journal_paper_doi 10.1016/j.ica.2014.09.010
_journal_volume 424
_journal_year 2015
_chemical_formula_sum 'C336 H396 Cl12 N12 O108 Ru24'
_chemical_formula_weight 9181.73
_space_group_IT_number 87
_symmetry_cell_setting tetragonal
_symmetry_Int_Tables_number 87
_symmetry_space_group_name_Hall '-I 4'
_symmetry_space_group_name_H-M 'I 4/m'
_cell_angle_alpha 90
_cell_angle_beta 90
_cell_angle_gamma 90
_cell_formula_units_Z 2
_cell_length_a 29.682(7)
_cell_length_b 29.682(7)
_cell_length_c 41.882(12)
_cell_volume 36899(16)
_diffrn_ambient_temperature 213
_diffrn_radiation_probe x-ray
_diffrn_radiation_type MoK\a
_diffrn_radiation_wavelength 0.71069
_exptl_absorpt_coefficient_mu 0.560
_exptl_crystal_density_diffrn 0.826
_refine_ls_number_parameters 555
_refine_ls_number_reflns 16282
_refine_ls_R_factor_gt 0.0829
_refine_ls_wR_factor_gt 0.2678
_cod_data_source_file ICA-2015-424-216-220-3.cif
_cod_data_source_block 1
_cod_depositor_comments
;
No atomic coordinates provided with the paper
;
_cod_original_cell_volume 36898(16)
_cod_database_code 1518887

loop_
_symmetry_equiv_pos_site_id
_symmetry_equiv_pos_as_xyz
1 x,y,z
2 -y,x,z
3 -x,-y,z
4 y,-x,z
5 -x,-y,-z
6 y,-x,-z
7 x,y,-z
8 -y,x,-z
9 1/2+x,1/2+y,1/2+z
10 1/2-y,1/2+x,1/2+z
11 1/2-x,1/2-y,1/2+z
12 1/2+y,1/2-x,1/2+z
13 1/2-x,1/2-y,1/2-z
14 1/2+y,1/2-x,1/2-z
15 1/2+x,1/2+y,1/2-z
16 1/2-y,1/2+x,1/2-z

loop_
_atom_site_label
_atom_site_type_symbol
_atom_site_fract_x
_atom_site_fract_y
_atom_site_fract_z
_atom_site_U_iso_or_equiv
? ? ? ? ? ?
